data_1566338
loop_
_publ_author_name
'Deziel, Anthony P.'
'Espinosa, Matthew R.'
'Pavlovic, Ljiljana'
'Charboneau, David J.'
'Hazari, Nilay'
'Hopmann, Kathrin H.'
'Mercado, Brandon Q.'

_publ_section_title
;
 Ligand and solvent effects on CO2 insertion into group 10 metal alkyl
 bonds
;
_journal_issue 8
_journal_name_full 'Chemical Science'
_journal_page_first 2391
_journal_page_last 2404
_journal_paper_doi 10.1039/D1SC06346D
_journal_volume 13
_journal_year 2022
_chemical_formula_moiety 'C32 H52 B Cl N2 Ni P2'
_chemical_formula_sum 'C32 H52 B Cl N2 Ni P2'
_chemical_formula_weight 631.66
_space_group_crystal_system trigonal
_space_group_IT_number 167
_space_group_name_Hall '-R 3 2"c'
_space_group_name_H-M_alt 'R -3 c :H'
_atom_sites_solution_hydrogens geom
_atom_sites_solution_primary SHELXT
_atom_sites_solution_secondary difmap
_audit_creation_method SHELXL-2014/7
_audit_update_record
;
2021-09-14 deposited with the CCDC.	2022-02-01 downloaded from the CCDC.
;
_cell_angle_alpha 90
_cell_angle_beta 90
_cell_angle_gamma 120
_cell_formula_units_Z 18
_cell_length_a 26.0265(8)
_cell_length_b 26.0265(8)
_cell_length_c 26.0801(8)
_cell_measurement_reflns_used 24805
_cell_measurement_temperature 93(2)
_cell_measurement_theta_max 66.2950
_cell_measurement_theta_min 3.3380
_cell_volume 15299.3(8)
_computing_cell_refinement 'CrysAlisPro 1.171.39.16b (Rigaku OD, 2015)'
_computing_data_collection 'CrysAlisPro 1.171.39.16b (Rigaku OD, 2015)'
_computing_data_reduction 'CrysAlisPro 1.171.39.16b (Rigaku OD, 2015)'
_computing_molecular_graphics 'Olex2 (Dolomanov et al., 2009)'
_computing_publication_material 'CIFTAB-2014/2 (Sheldrick, 2014)'
_computing_structure_refinement 'SHELXL-2014/7 (Sheldrick, 2014)'
_computing_structure_solution 'SHELXT-2014/5 (Sheldrick, 2014)'
_diffrn_ambient_temperature 93(2)
_diffrn_detector_area_resol_mean 22.2
_diffrn_measured_fraction_theta_full 0.995
_diffrn_measured_fraction_theta_max 0.995
_diffrn_measurement_device_type 'Rigaku Saturn 944+ CCD'
_diffrn_measurement_method \w
_diffrn_radiation_type CuK\a
_diffrn_radiation_wavelength 1.54184
_diffrn_reflns_av_R_equivalents 0.1947
_diffrn_reflns_av_unetI/netI 0.0281
_diffrn_reflns_Laue_measured_fraction_full 0.995
_diffrn_reflns_Laue_measured_fraction_max 0.995
_diffrn_reflns_limit_h_max 31
_diffrn_reflns_limit_h_min -31
_diffrn_reflns_limit_k_max 31
_diffrn_reflns_limit_k_min -30
_diffrn_reflns_limit_l_max 31
_diffrn_reflns_limit_l_min -31
_diffrn_reflns_number 176751
_diffrn_reflns_point_group_measured_fraction_full 0.995
_diffrn_reflns_point_group_measured_fraction_max 0.995
_diffrn_reflns_theta_full 67.287
_diffrn_reflns_theta_max 67.287
_diffrn_reflns_theta_min 3.396
_diffrn_source 'microfocus rotating anode'
_exptl_absorpt_coefficient_mu 2.595
_exptl_absorpt_correction_T_max 1.00000
_exptl_absorpt_correction_T_min 0.86853
_exptl_absorpt_correction_type multi-scan
_exptl_absorpt_process_details
; 
CrysAlisPro 1.171.39.16b (Rigaku Oxford Diffraction, 2015) 
Empirical absorption correction using spherical harmonics, 
 implemented in SCALE3 ABSPACK scaling algorithm. 
;
_exptl_crystal_colour Colorless
_exptl_crystal_density_diffrn 1.234
_exptl_crystal_description Needle
_exptl_crystal_F_000 6084
_exptl_crystal_size_max 0.080
_exptl_crystal_size_mid 0.030
_exptl_crystal_size_min 0.030
_refine_diff_density_max 0.423
_refine_diff_density_min -0.276
_refine_diff_density_rms 0.068
_refine_ls_extinction_method none
_refine_ls_goodness_of_fit_ref 1.140
_refine_ls_hydrogen_treatment constr
_refine_ls_matrix_type full
_refine_ls_number_parameters 178
_refine_ls_number_reflns 3048
_refine_ls_number_restraints 0
_refine_ls_restrained_S_all 1.140
_refine_ls_R_factor_all 0.0893
_refine_ls_R_factor_gt 0.0658
_refine_ls_shift/su_max 0.001
_refine_ls_shift/su_mean 0.000
_refine_ls_structure_factor_coef Fsqd
_refine_ls_weighting_details 'w=1/[\s^2^(Fo^2^)+(0.0316P)^2^+127.9881P] where P=(Fo^2^+2Fc^2^)/3'
_refine_ls_weighting_scheme calc
_refine_ls_wR_factor_gt 0.1396
_refine_ls_wR_factor_ref 0.1546
_reflns_Friedel_coverage 0.000
_reflns_number_gt 2349
_reflns_number_total 3048
_reflns_threshold_expression 'I > 2\s(I)'
_cod_data_source_file d1sc06346d3.cif
_cod_data_source_block 007a-17078
_cod_depositor_comments 'Adding full bibliography for 1566334--1566339.cif.'
_cod_original_cell_volume 15299.3(11)
_cod_database_code 1566338
_shelx_shelxl_version_number 2014/7
_shelx_space_group_comment
; 
The symmetry employed for this shelxl refinement is uniquely defined 
by the following loop, which should always be used as a source of 
symmetry information in preference to the above space-group names. 
They are only intended as comments. 
;
_shelx_estimated_absorpt_t_min 0.819
_shelx_estimated_absorpt_t_max 0.926

loop_
_space_group_symop_operation_xyz
'x, y, z'
'-y, x-y, z'
'-x+y, -x, z'
'y, x, -z+1/2'
'x-y, -y, -z+1/2'
'-x, -x+y, -z+1/2'
'x+2/3, y+1/3, z+1/3'
'-y+2/3, x-y+1/3, z+1/3'
'-x+y+2/3, -x+1/3, z+1/3'
'y+2/3, x+1/3, -z+5/6'
'x-y+2/3, -y+1/3, -z+5/6'
'-x+2/3, -x+y+1/3, -z+5/6'
'x+1/3, y+2/3, z+2/3'
'-y+1/3, x-y+2/3, z+2/3'
'-x+y+1/3, -x+2/3, z+2/3'
'y+1/3, x+2/3, -z+7/6'
'x-y+1/3, -y+2/3, -z+7/6'
'-x+1/3, -x+y+2/3, -z+7/6'
'-x, -y, -z'
'y, -x+y, -z'
'x-y, x, -z'
'-y, -x, z-1/2'
'-x+y, y, z-1/2'
'x, x-y, z-1/2'
'-x+2/3, -y+1/3, -z+1/3'
'y+2/3, -x+y+1/3, -z+1/3'
'x-y+2/3, x+1/3, -z+1/3'
'-y+2/3, -x+1/3, z-1/6'
'-x+y+2/3, y+1/3, z-1/6'
'x+2/3, x-y+1/3, z-1/6'
'-x+1/3, -y+2/3, -z+2/3'
'y+1/3, -x+y+2/3, -z+2/3'
'x-y+1/3, x+2/3, -z+2/3'
'-y+1/3, -x+2/3, z+1/6'
'-x+y+1/3, y+2/3, z+1/6'
'x+1/3, x-y+2/3, z+1/6'

loop_
_atom_site_label
_atom_site_type_symbol
_atom_site_fract_x
_atom_site_fract_y
_atom_site_fract_z
_atom_site_U_iso_or_equiv
_atom_site_adp_type
_atom_site_occupancy
_atom_site_site_symmetry_order
_atom_site_calc_flag
_atom_site_refinement_flags_posn
_atom_site_refinement_flags_adp
_atom_site_refinement_flags_occupancy
_atom_site_disorder_assembly
_atom_site_disorder_group
Ni1 Ni 0.75579(4) 0.6667 0.4167 0.0440(3) Uani 1 2 d S T P . .
Cl1 Cl 0.84189(6) 0.6667 0.4167 0.0573(5) Uani 1 2 d S T P . .
P19 P 0.70768(5) 0.60002(5) 0.35895(5) 0.0466(3) Uani 1 1 d . . . . .
N1 N 0.63147(16) 0.63116(17) 0.38634(14) 0.0460(9) Uani 1 1 d . . . . .
B1 B 0.6827(3) 0.6667 0.4167 0.0469(17) Uani 1 2 d S T P . .
C2 C 0.5877(2) 0.6448(2) 0.39759(18) 0.0513(12) Uani 1 1 d . . . . .
C3 C 0.5304(2) 0.6216(3) 0.3786(2) 0.0626(14) Uani 1 1 d . . . . .
H3 H 0.5153 0.5917 0.3530 0.075 Uiso 1 1 calc R U . . .
C4 C 0.4960(3) 0.6439(3) 0.3985(2) 0.0797(18) Uani 1 1 d . . . . .
H4 H 0.4562 0.6279 0.3872 0.096 Uiso 1 1 calc R U . . .
C5 C 0.6332(2) 0.5920(2) 0.34745(18) 0.0511(12) Uani 1 1 d . . . . .
H5A H 0.6303 0.6051 0.3125 0.061 Uiso 1 1 calc R U . . .
H5B H 0.6011 0.5505 0.3525 0.061 Uiso 1 1 calc R U . . .
C6 C 0.7453(2) 0.6185(2) 0.29686(17) 0.0521(12) Uani 1 1 d . . . . .
H6 H 0.7836 0.6189 0.3017 0.063 Uiso 1 1 calc R U . . .
C7 C 0.7611(2) 0.6818(2) 0.28208(18) 0.0569(13) Uani 1 1 d . . . . .
H7A H 0.7242 0.6838 0.2794 0.068 Uiso 1 1 calc R U . . .
H7B H 0.7859 0.7094 0.3095 0.068 Uiso 1 1 calc R U . . .
C8 C 0.7946(3) 0.7014(3) 0.23129(19) 0.0638(14) Uani 1 1 d . . . . .
H8A H 0.8007 0.7409 0.2219 0.077 Uiso 1 1 calc R U . . .
H8B H 0.8340 0.7048 0.2352 0.077 Uiso 1 1 calc R U . . .
C9 C 0.7605(3) 0.6575(3) 0.18891(19) 0.0713(16) Uani 1 1 d . . . . .
H9A H 0.7841 0.6701 0.1569 0.086 Uiso 1 1 calc R U . . .
H9B H 0.7228 0.6570 0.1826 0.086 Uiso 1 1 calc R U . . .
C10 C 0.7473(3) 0.5954(3) 0.20317(19) 0.0698(16) Uani 1 1 d . . . . .
H10A H 0.7851 0.5952 0.2071 0.084 Uiso 1 1 calc R U . . .
H10B H 0.7244 0.5675 0.1752 0.084 Uiso 1 1 calc R U . . .
C11 C 0.7119(2) 0.5744(2) 0.25308(17) 0.0587(13) Uani 1 1 d . . . . .
H11A H 0.7056 0.5348 0.2623 0.070 Uiso 1 1 calc R U . . .
H11B H 0.6726 0.5710 0.2482 0.070 Uiso 1 1 calc R U . . .
C13 C 0.6600(2) 0.5088(2) 0.4288(2) 0.0639(14) Uani 1 1 d . . . . .
H13A H 0.6879 0.5372 0.4544 0.077 Uiso 1 1 calc R U . . .
H13B H 0.6242 0.5129 0.4284 0.077 Uiso 1 1 calc R U . . .
C14 C 0.6427(3) 0.4462(3) 0.4449(3) 0.0805(18) Uani 1 1 d . . . . .
H14A H 0.6121 0.4175 0.4212 0.097 Uiso 1 1 calc R U . . .
H14B H 0.6255 0.4385 0.4798 0.097 Uiso 1 1 calc R U . . .
C15 C 0.6964(2) 0.4378(2) 0.4444(2) 0.0712(16) Uani 1 1 d . . . . .
H15A H 0.7258 0.4645 0.4699 0.085 Uiso 1 1 calc R U . . .
H15B H 0.6841 0.3964 0.4538 0.085 Uiso 1 1 calc R U . . .
C16 C 0.7241(3) 0.4513(2) 0.3919(2) 0.0661(14) Uani 1 1 d . . . . .
H16A H 0.6956 0.4226 0.3669 0.079 Uiso 1 1 calc R U . . .
H16B H 0.7597 0.4467 0.3922 0.079 Uiso 1 1 calc R U . . .
C17 C 0.7421(2) 0.5145(2) 0.3750(2) 0.0575(13) Uani 1 1 d . . . . .
H17A H 0.7732 0.5434 0.3982 0.069 Uiso 1 1 calc R U . . .
H17B H 0.7587 0.5215 0.3398 0.069 Uiso 1 1 calc R U . . .
C18 C 0.6891(2) 0.5243(2) 0.37574(18) 0.0492(11) Uani 1 1 d . . . . .
H18 H 0.6595 0.4967 0.3503 0.059 Uiso 1 1 calc R U . . .

loop_
_atom_site_aniso_label
_atom_site_aniso_U_11
_atom_site_aniso_U_22
_atom_site_aniso_U_33
_atom_site_aniso_U_23
_atom_site_aniso_U_13
_atom_site_aniso_U_12
Ni1 0.0423(5) 0.0473(6) 0.0440(6) -0.0007(5) -0.0003(2) 0.0236(3)
Cl1 0.0460(6) 0.0639(11) 0.0680(10) -0.0141(8) -0.0070(4) 0.0319(5)
P19 0.0493(7) 0.0504(7) 0.0468(6) -0.0038(5) -0.0075(5) 0.0300(6)
N1 0.047(2) 0.054(2) 0.044(2) -0.0029(17) -0.0041(17) 0.0305(19)
B1 0.048(3) 0.051(4) 0.042(4) 0.006(3) 0.0031(17) 0.025(2)
C2 0.043(3) 0.063(3) 0.050(3) 0.000(2) -0.002(2) 0.029(2)
C3 0.053(3) 0.077(4) 0.067(3) -0.011(3) -0.011(3) 0.038(3)
C4 0.057(3) 0.104(5) 0.093(5) -0.026(4) -0.020(3) 0.052(4)
C5 0.052(3) 0.052(3) 0.055(3) -0.007(2) -0.008(2) 0.031(2)
C6 0.063(3) 0.066(3) 0.043(3) 0.000(2) -0.003(2) 0.044(3)
C7 0.070(3) 0.064(3) 0.047(3) 0.003(2) 0.000(2) 0.041(3)
C8 0.076(4) 0.079(4) 0.052(3) 0.008(3) 0.001(3) 0.051(3)
C9 0.097(4) 0.105(5) 0.045(3) 0.004(3) 0.001(3) 0.075(4)
C10 0.097(4) 0.100(5) 0.048(3) -0.005(3) -0.003(3) 0.076(4)
C11 0.079(4) 0.068(3) 0.045(3) -0.008(2) -0.010(2) 0.048(3)
C13 0.053(3) 0.053(3) 0.089(4) 0.014(3) 0.009(3) 0.029(3)
C14 0.063(4) 0.060(4) 0.115(5) 0.027(3) 0.012(3) 0.028(3)
C15 0.063(3) 0.053(3) 0.097(4) 0.019(3) -0.008(3) 0.028(3)
C16 0.062(3) 0.053(3) 0.089(4) -0.005(3) -0.018(3) 0.033(3)
C17 0.065(3) 0.057(3) 0.059(3) 0.003(2) -0.001(2) 0.036(3)
C18 0.048(3) 0.045(3) 0.057(3) -0.007(2) -0.012(2) 0.025(2)

loop_
_atom_type_symbol
_atom_type_description
_atom_type_scat_dispersion_real
_atom_type_scat_dispersion_imag
_atom_type_scat_source
C C 0.0181 0.0091 'International Tables Vol C Tables 4.2.6.8 and 6.1.1.4'
H H 0.0000 0.0000 'International Tables Vol C Tables 4.2.6.8 and 6.1.1.4'
B B 0.0090 0.0039 'International Tables Vol C Tables 4.2.6.8 and 6.1.1.4'
Cl Cl 0.3639 0.7018 'International Tables Vol C Tables 4.2.6.8 and 6.1.1.4'
N N 0.0311 0.0180 'International Tables Vol C Tables 4.2.6.8 and 6.1.1.4'
Ni Ni -3.0029 0.5091 'International Tables Vol C Tables 4.2.6.8 and 6.1.1.4'
P P 0.2955 0.4335 'International Tables Vol C Tables 4.2.6.8 and 6.1.1.4'

loop_
_geom_angle_atom_site_label_1
_geom_angle_atom_site_label_2
_geom_angle_atom_site_label_3
_geom_angle
_geom_angle_site_symmetry_1
_geom_angle_site_symmetry_3
_geom_angle_publ_flag
B1 Ni1 P19 79.75(4) . 11_565 ?
B1 Ni1 P19 79.75(4) . . ?
P19 Ni1 P19 159.49(8) 11_565 . ?
B1 Ni1 Cl1 180.0 . . ?
P19 Ni1 Cl1 100.25(4) 11_565 . ?
P19 Ni1 Cl1 100.25(4) . . ?
C6 P19 C18 108.3(2) . . ?
C6 P19 C5 106.1(2) . . ?
C18 P19 C5 102.6(2) . . ?
C6 P19 Ni1 112.73(17) . . ?
C18 P19 Ni1 115.61(16) . . ?
C5 P19 Ni1 110.74(15) . . ?
C2 N1 B1 109.9(4) . . ?
C2 N1 C5 130.2(4) . . ?
B1 N1 C5 119.6(4) . . ?
N1 B1 N1 104.5(6) . 11_565 ?
N1 B1 Ni1 127.8(3) . . ?
N1 B1 Ni1 127.8(3) 11_565 . ?
N1 C2 C3 131.0(4) . . ?
N1 C2 C2 107.9(2) . 11_565 ?
C3 C2 C2 121.0(3) . 11_565 ?
C4 C3 C2 117.6(5) . . ?
C4 C3 H3 121.2 . . ?
C2 C3 H3 121.2 . . ?
C3 C4 C4 121.3(3) . 11_565 ?
C3 C4 H4 119.4 . . ?
C4 C4 H4 119.4 11_565 . ?
N1 C5 P19 101.8(3) . . ?
N1 C5 H5A 111.4 . . ?
P19 C5 H5A 111.4 . . ?
N1 C5 H5B 111.4 . . ?
P19 C5 H5B 111.4 . . ?
H5A C5 H5B 109.3 . . ?
C7 C6 C11 111.2(4) . . ?
C7 C6 P19 109.0(3) . . ?
C11 C6 P19 115.5(4) . . ?
C7 C6 H6 106.9 . . ?
C11 C6 H6 106.9 . . ?
P19 C6 H6 106.9 . . ?
C8 C7 C6 112.3(4) . . ?
C8 C7 H7A 109.1 . . ?
C6 C7 H7A 109.1 . . ?
C8 C7 H7B 109.1 . . ?
C6 C7 H7B 109.1 . . ?
H7A C7 H7B 107.9 . . ?
C9 C8 C7 111.1(5) . . ?
C9 C8 H8A 109.4 . . ?
C7 C8 H8A 109.4 . . ?
C9 C8 H8B 109.4 . . ?
C7 C8 H8B 109.4 . . ?
H8A C8 H8B 108.0 . . ?
C8 C9 C10 111.1(4) . . ?
C8 C9 H9A 109.4 . . ?
C10 C9 H9A 109.4 . . ?
C8 C9 H9B 109.4 . . ?
C10 C9 H9B 109.4 . . ?
H9A C9 H9B 108.0 . . ?
C9 C10 C11 111.3(4) . . ?
C9 C10 H10A 109.4 . . ?
C11 C10 H10A 109.4 . . ?
C9 C10 H10B 109.4 . . ?
C11 C10 H10B 109.4 . . ?
H10A C10 H10B 108.0 . . ?
C10 C11 C6 110.5(5) . . ?
C10 C11 H11A 109.6 . . ?
C6 C11 H11A 109.6 . . ?
C10 C11 H11B 109.6 . . ?
C6 C11 H11B 109.6 . . ?
H11A C11 H11B 108.1 . . ?
C14 C13 C18 112.0(5) . . ?
C14 C13 H13A 109.2 . . ?
C18 C13 H13A 109.2 . . ?
C14 C13 H13B 109.2 . . ?
C18 C13 H13B 109.2 . . ?
H13A C13 H13B 107.9 . . ?
C13 C14 C15 110.6(5) . . ?
C13 C14 H14A 109.5 . . ?
C15 C14 H14A 109.5 . . ?
C13 C14 H14B 109.5 . . ?
C15 C14 H14B 109.5 . . ?
H14A C14 H14B 108.1 . . ?
C16 C15 C14 110.1(5) . . ?
C16 C15 H15A 109.6 . . ?
C14 C15 H15A 109.6 . . ?
C16 C15 H15B 109.6 . . ?
C14 C15 H15B 109.6 . . ?
H15A C15 H15B 108.2 . . ?
C15 C16 C17 111.4(4) . . ?
C15 C16 H16A 109.3 . . ?
C17 C16 H16A 109.3 . . ?
C15 C16 H16B 109.3 . . ?
C17 C16 H16B 109.3 . . ?
H16A C16 H16B 108.0 . . ?
C18 C17 C16 111.1(4) . . ?
C18 C17 H17A 109.4 . . ?
C16 C17 H17A 109.4 . . ?
C18 C17 H17B 109.4 . . ?
C16 C17 H17B 109.4 . . ?
H17A C17 H17B 108.0 . . ?
C17 C18 C13 109.8(4) . . ?
C17 C18 P19 113.8(3) . . ?
C13 C18 P19 109.2(3) . . ?
C17 C18 H18 108.0 . . ?
C13 C18 H18 108.0 . . ?
P19 C18 H18 108.0 . . ?

loop_
_geom_bond_atom_site_label_1
_geom_bond_atom_site_label_2
_geom_bond_distance
_geom_bond_site_symmetry_2
_geom_bond_publ_flag
Ni1 B1 1.902(8) . ?
Ni1 P19 2.1612(12) 11_565 ?
Ni1 P19 2.1611(12) . ?
Ni1 Cl1 2.2411(19) . ?
P19 C6 1.828(5) . ?
P19 C18 1.832(5) . ?
P19 C5 1.866(5) . ?
N1 C2 1.382(6) . ?
N1 B1 1.423(6) . ?
N1 C5 1.455(6) . ?
B1 N1 1.423(6) 11_565 ?
C2 C3 1.391(7) . ?
C2 C2 1.402(9) 11_565 ?
C3 C4 1.388(7) . ?
C3 H3 0.9500 . ?
C4 C4 1.396(11) 11_565 ?
C4 H4 0.9500 . ?
C5 H5A 0.9900 . ?
C5 H5B 0.9900 . ?
C6 C7 1.533(7) . ?
C6 C11 1.542(7) . ?
C6 H6 1.0000 . ?
C7 C8 1.526(7) . ?
C7 H7A 0.9900 . ?
C7 H7B 0.9900 . ?
C8 C9 1.517(8) . ?
C8 H8A 0.9900 . ?
C8 H8B 0.9900 . ?
C9 C10 1.520(8) . ?
C9 H9A 0.9900 . ?
C9 H9B 0.9900 . ?
C10 C11 1.529(7) . ?
C10 H10A 0.9900 . ?
C10 H10B 0.9900 . ?
C11 H11A 0.9900 . ?
C11 H11B 0.9900 . ?
C13 C14 1.515(7) . ?
C13 C18 1.533(7) . ?
C13 H13A 0.9900 . ?
C13 H13B 0.9900 . ?
C14 C15 1.520(8) . ?
C14 H14A 0.9900 . ?
C14 H14B 0.9900 . ?
C15 C16 1.505(8) . ?
C15 H15A 0.9900 . ?
C15 H15B 0.9900 . ?
C16 C17 1.533(7) . ?
C16 H16A 0.9900 . ?
C16 H16B 0.9900 . ?
C17 C18 1.521(6) . ?
C17 H17A 0.9900 . ?
C17 H17B 0.9900 . ?
C18 H18 1.0000 . ?

loop_
_geom_torsion_atom_site_label_1
_geom_torsion_atom_site_label_2
_geom_torsion_atom_site_label_3
_geom_torsion_atom_site_label_4
_geom_torsion
_geom_torsion_site_symmetry_1
_geom_torsion_site_symmetry_2
_geom_torsion_site_symmetry_3
_geom_torsion_site_symmetry_4
_geom_torsion_publ_flag
C2 N1 B1 N1 0.3(2) . . . 11_565 ?
C5 N1 B1 N1 175.4(4) . . . 11_565 ?
C2 N1 B1 Ni1 -179.7(2) . . . . ?
C5 N1 B1 Ni1 -4.6(4) . . . . ?
B1 N1 C2 C3 -179.1(5) . . . . ?
C5 N1 C2 C3 6.5(9) . . . . ?
B1 N1 C2 C2 -0.8(6) . . . 11_565 ?
C5 N1 C2 C2 -175.2(5) . . . 11_565 ?
N1 C2 C3 C4 178.7(6) . . . . ?
C2 C2 C3 C4 0.6(9) 11_565 . . . ?
C2 C3 C4 C4 2.3(12) . . . 11_565 ?
C2 N1 C5 P19 179.8(4) . . . . ?
B1 N1 C5 P19 5.8(4) . . . . ?
C6 P19 C5 N1 -127.8(3) . . . . ?
C18 P19 C5 N1 118.7(3) . . . . ?
Ni1 P19 C5 N1 -5.2(3) . . . . ?
C18 P19 C6 C7 179.9(3) . . . . ?
C5 P19 C6 C7 70.4(4) . . . . ?
Ni1 P19 C6 C7 -50.9(4) . . . . ?
C18 P19 C6 C11 53.8(4) . . . . ?
C5 P19 C6 C11 -55.7(4) . . . . ?
Ni1 P19 C6 C11 -177.0(3) . . . . ?
C11 C6 C7 C8 -53.3(6) . . . . ?
P19 C6 C7 C8 178.2(4) . . . . ?
C6 C7 C8 C9 54.2(6) . . . . ?
C7 C8 C9 C10 -56.1(6) . . . . ?
C8 C9 C10 C11 58.0(6) . . . . ?
C9 C10 C11 C6 -56.6(6) . . . . ?
C7 C6 C11 C10 54.0(5) . . . . ?
P19 C6 C11 C10 179.0(3) . . . . ?
C18 C13 C14 C15 57.0(7) . . . . ?
C13 C14 C15 C16 -57.4(7) . . . . ?
C14 C15 C16 C17 57.5(6) . . . . ?
C15 C16 C17 C18 -56.9(6) . . . . ?
C16 C17 C18 C13 54.5(6) . . . . ?
C16 C17 C18 P19 177.2(3) . . . . ?
C14 C13 C18 C17 -55.4(6) . . . . ?
C14 C13 C18 P19 179.2(4) . . . . ?
C6 P19 C18 C17 54.5(4) . . . . ?
C5 P19 C18 C17 166.3(4) . . . . ?
Ni1 P19 C18 C17 -73.1(4) . . . . ?
C6 P19 C18 C13 177.5(3) . . . . ?
C5 P19 C18 C13 -70.7(4) . . . . ?
Ni1 P19 C18 C13 49.9(4) . . . . ?
